data_4513432
loop_
_publ_author_name
'Jayasinghe, Ashini S.'
'Unruh, Daniel K.'
'Kral, Andrew'
'Libo, Anna'
'Forbes, Tori Z.'

_publ_section_title
;
 Structural Features in Metal--Organic Nanotube Crystals That Influence
 Stability and Solvent Uptake
;
_journal_issue 8
_journal_name_full 'Crystal Growth &amp; Design'
_journal_page_first 4062
_journal_paper_doi 10.1021/acs.cgd.5b00653
_journal_volume 15
_journal_year 2015
_chemical_formula_sum 'C7 H3 N O7.33 U'
_chemical_formula_weight 456.47
_space_group_IT_number 170
_symmetry_cell_setting hexagonal
_symmetry_Int_Tables_number 170
_symmetry_space_group_name_Hall 'P 65'
_symmetry_space_group_name_H-M 'P 65'
_atom_sites_solution_hydrogens geom
_audit_creation_date 2015-05-04T17:07:02-00:00
_audit_creation_method 'WinGX routine CIF_UPDATE'
_cell_angle_alpha 90
_cell_angle_beta 90
_cell_angle_gamma 120
_cell_formula_units_Z 6
_cell_length_a 14.5783(7)
_cell_length_b 14.5783(7)
_cell_length_c 9.2270(6)
_cell_measurement_reflns_used 9848
_cell_measurement_temperature 100(2)
_cell_measurement_theta_max 26.71
_cell_measurement_theta_min 2.73
_cell_volume 1698.26(16)
_computing_cell_refinement 'APEX2 (Bruker AXS, 2006)'
_computing_data_collection 'Collect (Nonius BV, 1997-2000)'
_computing_data_reduction 'APEX2 (Bruker AXS, 2006)'
_computing_molecular_graphics 'CrystalMaker v2.5.0'
_computing_publication_material 'Bruker SHELXTL'
_computing_structure_refinement 'SHELXL-2014/7 (Sheldrick, 2014)'
_computing_structure_solution 'SHELXS-97 (Sheldrick, 2008)'
_diffrn_ambient_temperature 100(2)
_diffrn_measured_fraction_theta_full 1
_diffrn_measured_fraction_theta_max 1
_diffrn_measurement_device_type KappaCCD
_diffrn_measurement_method 'CCD phi and omega scans'
_diffrn_radiation_type MoK\a
_diffrn_radiation_wavelength 0.71073
_diffrn_reflns_av_R_equivalents 0.0389
_diffrn_reflns_laue_measured_fraction_full 1
_diffrn_reflns_laue_measured_fraction_max 1
_diffrn_reflns_limit_h_max 18
_diffrn_reflns_limit_h_min -18
_diffrn_reflns_limit_k_max 18
_diffrn_reflns_limit_k_min -18
_diffrn_reflns_limit_l_max 11
_diffrn_reflns_limit_l_min -11
_diffrn_reflns_number 20252
_diffrn_reflns_point_group_measured_fraction_full 1
_diffrn_reflns_point_group_measured_fraction_max 0.997
_diffrn_reflns_theta_full 25.242
_diffrn_reflns_theta_max 26.708
_diffrn_reflns_theta_min 1.613
_diffrn_source 'sealed tube'
_exptl_absorpt_coefficient_mu 14.358
_exptl_absorpt_correction_T_max 0.7457
_exptl_absorpt_correction_T_min 0.2906
_exptl_absorpt_correction_type multi-scan
_exptl_absorpt_process_details SADABS
_exptl_crystal_colour Yellow
_exptl_crystal_density_diffrn 2.678
_exptl_crystal_description Acicular
_exptl_crystal_F_000 1216
_exptl_crystal_size_max 0.5
_exptl_crystal_size_mid 0.07
_exptl_crystal_size_min 0.07
_refine_diff_density_max 1.224
_refine_diff_density_min -1.025
_refine_diff_density_rms 0.17
_refine_ls_abs_structure_details
;
 Flack x determined using 1013 quotients [(I+)-(I-)]/[(I+)+(I-)]
 (Parsons, Flack and Wagner, Acta Cryst. B69 (2013) 249-259).
;
_refine_ls_abs_structure_Flack -0.003(7)
_refine_ls_extinction_method none
_refine_ls_goodness_of_fit_ref 1.125
_refine_ls_hydrogen_treatment constr
_refine_ls_matrix_type full
_refine_ls_number_parameters 153
_refine_ls_number_reflns 2406
_refine_ls_number_restraints 1
_refine_ls_restrained_S_all 1.125
_refine_ls_R_factor_all 0.0227
_refine_ls_R_factor_gt 0.0198
_refine_ls_shift/su_max 0.001
_refine_ls_shift/su_mean 0
_refine_ls_structure_factor_coef Fsqd
_refine_ls_weighting_details 'w=1/[\s^2^(Fo^2^)+(0.0275P)^2^+1.1912P] where P=(Fo^2^+2Fc^2^)/3'
_refine_ls_weighting_scheme calc
_refine_ls_wR_factor_gt 0.051
_refine_ls_wR_factor_ref 0.0518
_reflns_number_gt 2267
_reflns_number_total 2406
_reflns_threshold_expression 'I > 2\s(I)'
_cod_data_source_file cg5b00653_si_004.cif
_cod_data_source_block p6(5)
_cod_depositor_comments 'Adding full bibliography for 4513429--4513433.cif.'
_cod_original_cell_volume 1698.3(2)
_cod_database_code 4513432

loop_
_symmetry_equiv_pos_as_xyz
'x, y, z'
'-y, x-y, z+2/3'
'-x+y, -x, z+1/3'
'-x, -y, z+1/2'
'y, -x+y, z+1/6'
'x-y, x, z+5/6'

loop_
_atom_site_label
_atom_site_type_symbol
_atom_site_fract_x
_atom_site_fract_y
_atom_site_fract_z
_atom_site_U_iso_or_equiv
_atom_site_adp_type
_atom_site_occupancy
_atom_site_calc_flag
U1 U 0.45232(2) 0.38828(2) 0.10975(9) 0.00928(10) Uani 1 d
O1 O 0.5014(5) 0.4091(5) -0.0694(8) 0.0159(13) Uani 1 d
O2 O 0.4005(5) 0.3655(5) 0.2882(8) 0.0149(13) Uani 1 d
O3 O 0.6221(5) 0.5173(5) 0.1954(7) 0.0139(13) Uani 1 d
O4 O 0.3092(5) 0.4169(5) 0.0401(7) 0.0135(13) Uani 1 d
N1 N 0.4925(6) 0.5766(5) 0.1003(10) 0.0102(14) Uani 1 d
O5 O 0.2437(5) 0.5213(5) -0.0205(7) 0.0159(15) Uani 1 d
O6 O 0.7536(5) 0.6838(5) 0.2209(8) 0.0254(17) Uani 1 d
O7 O 0.3084(5) 0.2211(5) 0.0268(9) 0.0286(17) Uani 1 d
C1 C 0.6621(7) 0.6164(7) 0.1893(10) 0.0126(18) Uani 1 d
C2 C 0.6188(7) 0.7599(6) 0.1192(10) 0.0129(17) Uani 1 d
H2 H 0.6885 0.8143 0.1425 0.015 Uiso 1 calc
C3 C 0.5901(7) 0.6553(7) 0.1334(9) 0.0093(19) Uani 1 d
C4 C 0.4220(7) 0.6016(7) 0.0520(9) 0.0092(17) Uani 1 d
C5 C 0.4431(7) 0.7042(7) 0.0350(10) 0.0133(18) Uani 1 d
H5 H 0.3905 0.719 0.0004 0.016 Uiso 1 calc
C6 C 0.3167(7) 0.5054(7) 0.0200(9) 0.0116(18) Uani 1 d
C7 C 0.5435(8) 0.7847(7) 0.0699(10) 0.017(2) Uani 1 d
H7 H 0.5611 0.8566 0.0604 0.02 Uiso 1 calc
O8A O 0.134(3) 0.064(3) 0.193(4) 0.007(7) Uiso 0.1666 d
O8B O 0.060(7) 0.063(6) 0.187(10) 0.09(3) Uiso 0.1666 d

loop_
_atom_site_aniso_label
_atom_site_aniso_U_11
_atom_site_aniso_U_22
_atom_site_aniso_U_33
_atom_site_aniso_U_23
_atom_site_aniso_U_13
_atom_site_aniso_U_12
U1 0.01039(17) 0.00831(16) 0.01165(14) -0.00059(14) -0.00127(14) 0.00655(13)
O1 0.015(3) 0.022(3) 0.017(3) 0.005(3) -0.001(3) 0.013(3)
O2 0.019(3) 0.015(3) 0.015(3) -0.001(3) -0.001(3) 0.011(3)
O3 0.015(3) 0.014(3) 0.017(3) 0.001(3) -0.001(3) 0.010(3)
O4 0.009(3) 0.010(3) 0.022(3) 0.001(3) -0.004(3) 0.005(3)
N1 0.014(3) 0.011(3) 0.007(3) -0.002(3) 0.001(4) 0.008(3)
O5 0.006(3) 0.014(3) 0.029(4) 0.001(3) -0.005(3) 0.005(3)
O6 0.019(4) 0.018(4) 0.043(5) 0.000(3) -0.014(3) 0.011(3)
O7 0.012(3) 0.019(4) 0.050(5) -0.017(3) -0.004(3) 0.004(3)
C1 0.006(4) 0.014(4) 0.016(4) 0.000(4) -0.003(4) 0.004(4)
C2 0.011(4) 0.009(4) 0.015(4) -0.002(4) -0.003(4) 0.003(3)
C3 0.007(4) 0.007(4) 0.014(5) -0.001(4) -0.001(3) 0.003(3)
C4 0.008(4) 0.017(5) 0.008(4) -0.001(3) 0.000(3) 0.010(4)
C5 0.017(5) 0.015(5) 0.011(4) 0.002(4) 0.001(4) 0.011(4)
C6 0.014(4) 0.018(5) 0.011(4) 0.002(4) 0.003(4) 0.014(4)
C7 0.026(5) 0.007(4) 0.019(5) -0.003(3) 0.002(4) 0.009(4)

loop_
_atom_type_symbol
_atom_type_description
_atom_type_scat_dispersion_real
_atom_type_scat_dispersion_imag
_atom_type_scat_source
C C 0.0033 0.0016 'International Tables Vol C Tables 4.2.6.8 and 6.1.1.4'
H H 0 0 'International Tables Vol C Tables 4.2.6.8 and 6.1.1.4'
N N 0.0061 0.0033 'International Tables Vol C Tables 4.2.6.8 and 6.1.1.4'
O O 0.0106 0.006 'International Tables Vol C Tables 4.2.6.8 and 6.1.1.4'
U U -9.6767 9.6646 'International Tables Vol C Tables 4.2.6.8 and 6.1.1.4'

loop_
_geom_angle_atom_site_label_1
_geom_angle_atom_site_label_2
_geom_angle_atom_site_label_3
_geom_angle
_geom_angle_site_symmetry_1
_geom_angle_site_symmetry_3
O1 U1 O2 178.8(3) . .
O1 U1 O5 88.6(2) . 5
O2 U1 O5 91.6(2) . 5
O1 U1 O3 90.2(3) . .
O2 U1 O3 91.0(3) . .
O5 U1 O3 81.9(2) 5 .
O1 U1 O7 87.1(3) . .
O2 U1 O7 91.8(3) . .
O5 U1 O7 78.6(2) 5 .
O3 U1 O7 160.4(2) . .
O1 U1 O4 91.9(3) . .
O2 U1 O4 87.4(3) . .
O5 U1 O4 151.1(2) 5 .
O3 U1 O4 127.0(2) . .
O7 U1 O4 72.5(2) . .
O1 U1 N1 85.8(3) . .
O2 U1 N1 94.7(3) . .
O5 U1 N1 145.5(2) 5 .
O3 U1 N1 64.1(2) . .
O7 U1 N1 134.8(2) . .
O4 U1 N1 63.2(2) . .
C1 O3 U1 126.5(6) . .
C6 O4 U1 125.4(6) . .
C4 N1 C3 118.4(7) . .
C4 N1 U1 121.6(6) . .
C3 N1 U1 119.8(5) . .
C6 O5 U1 147.6(6) . 6_554
O6 C1 O3 126.8(9) . .
O6 C1 C3 117.4(8) . .
O3 C1 C3 115.8(7) . .
C3 C2 C7 118.5(8) . .
N1 C3 C2 122.3(8) . .
N1 C3 C1 113.2(7) . .
C2 C3 C1 124.5(8) . .
N1 C4 C5 123.6(8) . .
N1 C4 C6 112.3(7) . .
C5 C4 C6 124.1(8) . .
C4 C5 C7 117.6(8) . .
O4 C6 O5 126.0(8) . .
O4 C6 C4 117.1(7) . .
O5 C6 C4 116.9(8) . .
C5 C7 C2 119.6(8) . .
O8B O8A O8B 73(6) . 5
O8A O8B O8A 105(6) . 6_554
O8A O8B O8B 123(6) . 6_554
O8A O8B O8B 35(4) 6_554 6_554
O8A O8B O8B 72(7) . 5
O8A O8B O8B 174(5) 6_554 5
O8B O8B O8B 150.9(18) 6_554 5

loop_
_geom_bond_atom_site_label_1
_geom_bond_atom_site_label_2
_geom_bond_distance
_geom_bond_site_symmetry_2
U1 O1 1.766(7) .
U1 O2 1.773(7) .
U1 O5 2.312(6) 5
U1 O3 2.373(6) .
U1 O7 2.411(7) .
U1 O4 2.411(6) .
U1 N1 2.505(7) .
O3 C1 1.260(11) .
O4 C6 1.253(11) .
N1 C4 1.328(11) .
N1 C3 1.342(11) .
O5 C6 1.255(10) .
O5 U1 2.312(6) 6_554
O6 C1 1.233(11) .
C1 C3 1.512(12) .
C2 C3 1.371(12) .
C2 C7 1.392(13) .
C4 C5 1.377(12) .
C4 C6 1.502(13) .
C5 C7 1.381(13) .
O8A O8B 1.07(10) .
O8A O8B 1.77(10) 5
O8B O8A 1.77(10) 6_554
O8B O8B 1.78(4) 6_554
O8B O8B 1.78(4) 5
